data_7105192
loop_
_publ_author_name
'Jana, Anukul'
'Sarish, Sankaranarayana Pillai'
'Roesky, Herbert W'
'Schulzke, Carola'
'Samuel, Prinson P'

_publ_section_title
;
 A rational design for an efficient synthesis of a monomeric tin(II)
 hydroxide.
;
_journal_issue 5
_journal_name_full 'Chemical communications (Cambridge, England)'
_journal_page_first 707
_journal_page_last 709
_journal_paper_doi 10.1039/b920306k
_journal_volume 46
_journal_year 2010
_chemical_formula_sum 'C74 H102 Fe2 N6 O9 Sn2'
_chemical_formula_weight 1568.70
_chemical_name_systematic
;
?
;
_space_group_IT_number 14
_symmetry_cell_setting monoclinic
_symmetry_space_group_name_Hall '-P 2ybc'
_symmetry_space_group_name_H-M 'P 1 21/c 1'
_atom_sites_solution_hydrogens geom
_atom_sites_solution_primary direct
_atom_sites_solution_secondary difmap
_audit_creation_method SHELXL-97
_cell_angle_alpha 90.00
_cell_angle_beta 94.33(3)
_cell_angle_gamma 90.00
_cell_formula_units_Z 4
_cell_length_a 17.298(4)
_cell_length_b 20.371(4)
_cell_length_c 21.502(4)
_cell_measurement_reflns_used 61363
_cell_measurement_temperature 133(2)
_cell_measurement_theta_max 51.9
_cell_measurement_theta_min 2.4
_cell_volume 7555(3)
_computing_cell_refinement 'X-AREA (Stoe & Cie, 2002)'
_computing_data_collection 'X-AREA (Stoe & Cie, 2002)'
_computing_data_reduction 'X-AREA (Stoe & Cie, 2002)'
_computing_structure_refinement 'SHELXL-97 (Sheldrick, 2008)'
_computing_structure_solution 'SHELXS-97 (Sheldrick, 2008)'
_diffrn_ambient_temperature 133(2)
_diffrn_measured_fraction_theta_full 0.989
_diffrn_measured_fraction_theta_max 0.989
_diffrn_measurement_device_type IPDSII
_diffrn_measurement_method \w
_diffrn_radiation_monochromator graphite
_diffrn_radiation_source 'fine-focus sealed tube'
_diffrn_radiation_type MoK\a
_diffrn_radiation_wavelength 0.71073
_diffrn_reflns_av_R_equivalents 0.0693
_diffrn_reflns_av_sigmaI/netI 0.0416
_diffrn_reflns_limit_h_max 21
_diffrn_reflns_limit_h_min -21
_diffrn_reflns_limit_k_max 24
_diffrn_reflns_limit_k_min -24
_diffrn_reflns_limit_l_max 26
_diffrn_reflns_limit_l_min -26
_diffrn_reflns_number 60413
_diffrn_reflns_theta_full 25.93
_diffrn_reflns_theta_max 25.93
_diffrn_reflns_theta_min 1.18
_exptl_absorpt_coefficient_mu 1.087
_exptl_absorpt_correction_T_max 0.9590
_exptl_absorpt_correction_T_min 0.6452
_exptl_absorpt_correction_type numerical
_exptl_absorpt_process_details 'face indexed'
_exptl_crystal_colour orange
_exptl_crystal_density_diffrn 1.379
_exptl_crystal_density_method 'not measured'
_exptl_crystal_description stick
_exptl_crystal_F_000 3248
_exptl_crystal_size_max 0.50
_exptl_crystal_size_mid 0.21
_exptl_crystal_size_min 0.16
_refine_diff_density_max 0.988
_refine_diff_density_min -0.705
_refine_diff_density_rms 0.082
_refine_ls_extinction_method none
_refine_ls_goodness_of_fit_ref 1.130
_refine_ls_hydrogen_treatment constr
_refine_ls_matrix_type full
_refine_ls_number_parameters 862
_refine_ls_number_reflns 14600
_refine_ls_number_restraints 0
_refine_ls_restrained_S_all 1.130
_refine_ls_R_factor_all 0.0411
_refine_ls_R_factor_gt 0.0316
_refine_ls_shift/su_max 0.002
_refine_ls_shift/su_mean 0.000
_refine_ls_structure_factor_coef Fsqd
_refine_ls_weighting_details 'calc w=1/[\s^2^(Fo^2^)+(0.0345P)^2^+6.5087P] where P=(Fo^2^+2Fc^2^)/3'
_refine_ls_weighting_scheme calc
_refine_ls_wR_factor_gt 0.0835
_refine_ls_wR_factor_ref 0.0863
_reflns_number_gt 12372
_reflns_number_total 14600
_reflns_threshold_expression >2\s(I)
_cod_data_source_file b920306k.txt
_cod_data_source_block ja62b
_cod_original_sg_symbol_H-M P21/c
_cod_database_code 7105192

loop_
_symmetry_equiv_pos_as_xyz
'x, y, z'
'-x, y+1/2, -z+1/2'
'-x, -y, -z'
'x, -y-1/2, z-1/2'

loop_
_atom_site_label
_atom_site_type_symbol
_atom_site_fract_x
_atom_site_fract_y
_atom_site_fract_z
_atom_site_U_iso_or_equiv
_atom_site_adp_type
_atom_site_occupancy
_atom_site_symmetry_multiplicity
_atom_site_calc_flag
_atom_site_refinement_flags
_atom_site_disorder_assembly
_atom_site_disorder_group
Sn1 Sn 0.354669(11) 0.220840(9) 0.654668(8) 0.01547(6) Uani 1 1 d . . .
Sn2 Sn 0.790425(11) 0.266384(9) 0.515428(8) 0.01562(6) Uani 1 1 d . . .
Fe1 Fe 0.21179(2) 0.22272(2) 0.63192(2) 0.02182(10) Uani 1 1 d . . .
Fe2 Fe 0.69288(2) 0.24747(2) 0.425862(19) 0.01957(10) Uani 1 1 d . . .
O1 O 0.20072(16) 0.08097(13) 0.65351(14) 0.0461(7) Uani 1 1 d . . .
O2 O 0.10359(16) 0.25104(16) 0.72618(13) 0.0484(7) Uani 1 1 d . . .
O3 O 0.22592(17) 0.36054(14) 0.59440(16) 0.0558(9) Uani 1 1 d . . .
O4 O 0.14545(19) 0.19700(19) 0.50517(13) 0.0612(9) Uani 1 1 d . . .
O5 O 0.64818(16) 0.12331(13) 0.48312(13) 0.0435(7) Uani 1 1 d . . .
O6 O 0.73152(16) 0.18686(15) 0.30865(12) 0.0439(7) Uani 1 1 d . . .
O7 O 0.72642(17) 0.37680(13) 0.37475(13) 0.0455(7) Uani 1 1 d . . .
O8 O 0.53157(16) 0.29067(18) 0.42584(14) 0.0556(8) Uani 1 1 d . . .
O9 O 1.01707(19) 0.52838(15) 0.76939(13) 0.0511(7) Uani 1 1 d . . .
N1 N 0.41780(15) 0.21832(13) 0.57972(11) 0.0231(5) Uani 1 1 d . . .
N2 N 0.41822(14) 0.15261(12) 0.71532(11) 0.0181(5) Uani 1 1 d . . .
N3 N 0.41702(14) 0.29724(12) 0.70720(11) 0.0179(5) Uani 1 1 d . . .
N4 N 0.75464(14) 0.30460(13) 0.59511(11) 0.0230(5) Uani 1 1 d . . .
N5 N 0.86301(14) 0.18884(12) 0.55563(11) 0.0181(5) Uani 1 1 d . . .
N6 N 0.89489(13) 0.32244(12) 0.50857(11) 0.0164(5) Uani 1 1 d . . .
C1 C 0.20842(18) 0.13610(18) 0.64659(16) 0.0293(7) Uani 1 1 d . . .
C2 C 0.1473(2) 0.24040(18) 0.69160(16) 0.0324(8) Uani 1 1 d . . .
C3 C 0.22265(19) 0.30732(18) 0.61144(18) 0.0343(8) Uani 1 1 d . . .
C4 C 0.1726(2) 0.2067(2) 0.55460(17) 0.0370(8) Uani 1 1 d . . .
C5 C 0.3823(2) 0.21328(18) 0.51634(14) 0.0300(7) Uani 1 1 d . . .
H5A H 0.3995 0.2501 0.4915 0.045 Uiso 1 1 calc R . .
H5B H 0.3258 0.2145 0.5171 0.045 Uiso 1 1 calc R . .
H5C H 0.3978 0.1718 0.4978 0.045 Uiso 1 1 calc R . .
C6 C 0.50143(19) 0.21531(18) 0.58154(15) 0.0296(7) Uani 1 1 d . . .
H6A H 0.5172 0.1734 0.5641 0.044 Uiso 1 1 calc R . .
H6B H 0.5231 0.2190 0.6248 0.044 Uiso 1 1 calc R . .
H6C H 0.5207 0.2515 0.5570 0.044 Uiso 1 1 calc R . .
C7 C 0.38079(17) 0.36175(14) 0.70401(13) 0.0190(6) Uani 1 1 d . . .
C8 C 0.32410(18) 0.37551(15) 0.74576(13) 0.0213(6) Uani 1 1 d . . .
C9 C 0.2857(2) 0.43566(16) 0.73985(15) 0.0276(7) Uani 1 1 d . . .
H9 H 0.2470 0.4459 0.7674 0.033 Uiso 1 1 calc R . .
C10 C 0.3029(2) 0.48074(16) 0.69458(16) 0.0296(7) Uani 1 1 d . . .
H10 H 0.2759 0.5213 0.6910 0.036 Uiso 1 1 calc R . .
C11 C 0.35917(19) 0.46646(16) 0.65491(14) 0.0254(7) Uani 1 1 d . . .
H11 H 0.3708 0.4979 0.6243 0.030 Uiso 1 1 calc R . .
C12 C 0.39969(17) 0.40723(15) 0.65815(14) 0.0208(6) Uani 1 1 d . . .
C13 C 0.30529(19) 0.32731(16) 0.79668(14) 0.0251(7) Uani 1 1 d . . .
H13 H 0.3031 0.2825 0.7778 0.030 Uiso 1 1 calc R . .
C14 C 0.2272(2) 0.34022(18) 0.82296(17) 0.0342(8) Uani 1 1 d . . .
H14A H 0.2295 0.3817 0.8462 0.051 Uiso 1 1 calc R . .
H14B H 0.2151 0.3043 0.8509 0.051 Uiso 1 1 calc R . .
H14C H 0.1867 0.3430 0.7886 0.051 Uiso 1 1 calc R . .
C15 C 0.3685(2) 0.3264(2) 0.85067(16) 0.0385(9) Uani 1 1 d . . .
H15A H 0.4181 0.3139 0.8349 0.058 Uiso 1 1 calc R . .
H15B H 0.3546 0.2945 0.8821 0.058 Uiso 1 1 calc R . .
H15C H 0.3731 0.3701 0.8695 0.058 Uiso 1 1 calc R . .
C16 C 0.46078(19) 0.39499(16) 0.61266(15) 0.0256(7) Uani 1 1 d . . .
H16 H 0.4878 0.3529 0.6245 0.031 Uiso 1 1 calc R . .
C17 C 0.4233(2) 0.38786(19) 0.54625(15) 0.0343(8) Uani 1 1 d . . .
H17A H 0.3861 0.3515 0.5447 0.052 Uiso 1 1 calc R . .
H17B H 0.4636 0.3789 0.5176 0.052 Uiso 1 1 calc R . .
H17C H 0.3964 0.4286 0.5338 0.052 Uiso 1 1 calc R . .
C18 C 0.5216(2) 0.45038(18) 0.61504(19) 0.0380(8) Uani 1 1 d . . .
H18A H 0.4965 0.4918 0.6020 0.057 Uiso 1 1 calc R . .
H18B H 0.5619 0.4398 0.5869 0.057 Uiso 1 1 calc R . .
H18C H 0.5452 0.4548 0.6577 0.057 Uiso 1 1 calc R . .
C19 C 0.53313(19) 0.34783(16) 0.76058(16) 0.0281(7) Uani 1 1 d . . .
H19A H 0.5705 0.3595 0.7304 0.042 Uiso 1 1 calc R . .
H19B H 0.5609 0.3373 0.8008 0.042 Uiso 1 1 calc R . .
H19C H 0.4981 0.3849 0.7658 0.042 Uiso 1 1 calc R . .
C20 C 0.48661(17) 0.28876(15) 0.73711(13) 0.0193(6) Uani 1 1 d . . .
C21 C 0.52125(17) 0.22755(15) 0.74985(13) 0.0208(6) Uani 1 1 d . . .
H21 H 0.5747 0.2285 0.7637 0.025 Uiso 1 1 calc R . .
C22 C 0.48754(17) 0.16519(15) 0.74486(13) 0.0191(6) Uani 1 1 d . . .
C23 C 0.53352(18) 0.10917(16) 0.77540(15) 0.0263(7) Uani 1 1 d . . .
H23A H 0.5063 0.0921 0.8103 0.039 Uiso 1 1 calc R . .
H23B H 0.5849 0.1250 0.7908 0.039 Uiso 1 1 calc R . .
H23C H 0.5391 0.0742 0.7448 0.039 Uiso 1 1 calc R . .
C24 C 0.38214(17) 0.08917(14) 0.72350(13) 0.0193(6) Uani 1 1 d . . .
C25 C 0.39167(18) 0.03865(15) 0.68030(14) 0.0236(6) Uani 1 1 d . . .
C26 C 0.35326(19) -0.02036(15) 0.68853(15) 0.0267(7) Uani 1 1 d . . .
H26 H 0.3581 -0.0549 0.6594 0.032 Uiso 1 1 calc R . .
C27 C 0.30820(19) -0.02981(16) 0.73826(16) 0.0293(7) Uani 1 1 d . . .
H27 H 0.2828 -0.0706 0.7434 0.035 Uiso 1 1 calc R . .
C28 C 0.30038(19) 0.02053(16) 0.78046(15) 0.0271(7) Uani 1 1 d . . .
H28 H 0.2695 0.0138 0.8146 0.033 Uiso 1 1 calc R . .
C29 C 0.33672(18) 0.08070(15) 0.77400(14) 0.0224(6) Uani 1 1 d . . .
C30 C 0.4410(2) 0.04668(16) 0.62531(15) 0.0294(7) Uani 1 1 d . . .
H30 H 0.4665 0.0907 0.6288 0.035 Uiso 1 1 calc R . .
C31 C 0.3905(3) 0.04470(19) 0.56369(16) 0.0427(10) Uani 1 1 d . . .
H31A H 0.3641 0.0022 0.5595 0.064 Uiso 1 1 calc R . .
H31B H 0.4233 0.0507 0.5289 0.064 Uiso 1 1 calc R . .
H31C H 0.3519 0.0799 0.5632 0.064 Uiso 1 1 calc R . .
C32 C 0.5049(2) -0.0055(2) 0.6250(2) 0.0432(9) Uani 1 1 d . . .
H32A H 0.5365 -0.0042 0.6648 0.065 Uiso 1 1 calc R . .
H32B H 0.5378 0.0035 0.5908 0.065 Uiso 1 1 calc R . .
H32C H 0.4813 -0.0490 0.6192 0.065 Uiso 1 1 calc R . .
C33 C 0.3258(2) 0.13476(16) 0.82146(15) 0.0274(7) Uani 1 1 d . . .
H33 H 0.3505 0.1756 0.8064 0.033 Uiso 1 1 calc R . .
C34 C 0.3657(2) 0.1176(2) 0.88564(17) 0.0423(9) Uani 1 1 d . . .
H34A H 0.3605 0.1545 0.9143 0.063 Uiso 1 1 calc R . .
H34B H 0.4208 0.1088 0.8815 0.063 Uiso 1 1 calc R . .
H34C H 0.3412 0.0785 0.9021 0.063 Uiso 1 1 calc R . .
C35 C 0.2408(2) 0.1493(2) 0.82816(18) 0.0394(9) Uani 1 1 d . . .
H35A H 0.2158 0.1623 0.7876 0.059 Uiso 1 1 calc R . .
H35B H 0.2363 0.1851 0.8581 0.059 Uiso 1 1 calc R . .
H35C H 0.2154 0.1100 0.8431 0.059 Uiso 1 1 calc R . .
C36 C 0.66887(19) 0.17142(17) 0.46192(15) 0.0286(7) Uani 1 1 d . . .
C37 C 0.71922(19) 0.20924(18) 0.35605(15) 0.0293(7) Uani 1 1 d . . .
C38 C 0.71679(19) 0.32671(17) 0.39655(15) 0.0283(7) Uani 1 1 d . . .
C39 C 0.5948(2) 0.27353(18) 0.42771(15) 0.0316(8) Uani 1 1 d . . .
C40 C 0.67489(19) 0.3242(2) 0.60091(17) 0.0372(8) Uani 1 1 d . . .
H40A H 0.6534 0.2988 0.6342 0.056 Uiso 1 1 calc R . .
H40B H 0.6443 0.3160 0.5614 0.056 Uiso 1 1 calc R . .
H40C H 0.6731 0.3711 0.6110 0.056 Uiso 1 1 calc R . .
C41 C 0.8034(2) 0.32030(19) 0.65087(14) 0.0315(7) Uani 1 1 d . . .
H41A H 0.8033 0.3679 0.6576 0.047 Uiso 1 1 calc R . .
H41B H 0.8565 0.3055 0.6459 0.047 Uiso 1 1 calc R . .
H41C H 0.7834 0.2982 0.6868 0.047 Uiso 1 1 calc R . .
C42 C 0.89561(16) 0.37236(14) 0.46109(13) 0.0186(6) Uani 1 1 d . . .
C43 C 0.86390(17) 0.43459(15) 0.47091(14) 0.0216(6) Uani 1 1 d . . .
C44 C 0.86390(19) 0.48078(16) 0.42295(15) 0.0272(7) Uani 1 1 d . . .
H44 H 0.8421 0.5230 0.4286 0.033 Uiso 1 1 calc R . .
C45 C 0.8949(2) 0.46611(17) 0.36753(15) 0.0292(7) Uani 1 1 d . . .
H45 H 0.8945 0.4981 0.3354 0.035 Uiso 1 1 calc R . .
C46 C 0.9268(2) 0.40506(17) 0.35856(15) 0.0289(7) Uani 1 1 d . . .
H46 H 0.9482 0.3956 0.3202 0.035 Uiso 1 1 calc R . .
C47 C 0.92795(18) 0.35687(15) 0.40504(14) 0.0239(6) Uani 1 1 d . . .
C48 C 0.8294(2) 0.45344(16) 0.53116(15) 0.0277(7) Uani 1 1 d . . .
H48 H 0.8379 0.4161 0.5611 0.033 Uiso 1 1 calc R . .
C49 C 0.7416(2) 0.4655(2) 0.5210(2) 0.0429(9) Uani 1 1 d . . .
H49A H 0.7317 0.5017 0.4915 0.064 Uiso 1 1 calc R . .
H49B H 0.7210 0.4767 0.5609 0.064 Uiso 1 1 calc R . .
H49C H 0.7160 0.4257 0.5041 0.064 Uiso 1 1 calc R . .
C50 C 0.8692(2) 0.51437(19) 0.56075(17) 0.0402(9) Uani 1 1 d . . .
H50A H 0.9255 0.5078 0.5641 0.060 Uiso 1 1 calc R . .
H50B H 0.8513 0.5214 0.6024 0.060 Uiso 1 1 calc R . .
H50C H 0.8564 0.5528 0.5346 0.060 Uiso 1 1 calc R . .
C51 C 0.9649(2) 0.29065(18) 0.39300(16) 0.0343(8) Uani 1 1 d . . .
H51 H 0.9580 0.2617 0.4297 0.041 Uiso 1 1 calc R . .
C52 C 0.9257(3) 0.2579(2) 0.3354(2) 0.0488(10) Uani 1 1 d . . .
H52A H 0.8702 0.2529 0.3406 0.073 Uiso 1 1 calc R . .
H52B H 0.9489 0.2147 0.3297 0.073 Uiso 1 1 calc R . .
H52C H 0.9326 0.2852 0.2987 0.073 Uiso 1 1 calc R . .
C53 C 1.0522(2) 0.2968(2) 0.3851(2) 0.0518(11) Uani 1 1 d . . .
H53A H 1.0602 0.3231 0.3480 0.078 Uiso 1 1 calc R . .
H53B H 1.0744 0.2529 0.3803 0.078 Uiso 1 1 calc R . .
H53C H 1.0778 0.3182 0.4219 0.078 Uiso 1 1 calc R . .
C54 C 1.02068(18) 0.36582(16) 0.55011(16) 0.0276(7) Uani 1 1 d . . .
H54A H 1.0459 0.3657 0.5108 0.041 Uiso 1 1 calc R . .
H54B H 1.0592 0.3565 0.5847 0.041 Uiso 1 1 calc R . .
H54C H 0.9975 0.4090 0.5563 0.041 Uiso 1 1 calc R . .
C55 C 0.95824(17) 0.31399(15) 0.54777(13) 0.0202(6) Uani 1 1 d . . .
C56 C 0.97211(17) 0.25960(15) 0.58577(14) 0.0225(6) Uani 1 1 d . . .
H56 H 1.0150 0.2634 0.6158 0.027 Uiso 1 1 calc R . .
C57 C 0.93189(17) 0.19961(15) 0.58626(13) 0.0207(6) Uani 1 1 d . . .
C58 C 0.9722(2) 0.14501(17) 0.62374(16) 0.0316(8) Uani 1 1 d . . .
H58A H 0.9518 0.1428 0.6650 0.047 Uiso 1 1 calc R . .
H58B H 1.0281 0.1537 0.6285 0.047 Uiso 1 1 calc R . .
H58C H 0.9629 0.1031 0.6020 0.047 Uiso 1 1 calc R . .
C59 C 0.83228(17) 0.12269(15) 0.55289(14) 0.0210(6) Uani 1 1 d . . .
C60 C 0.8466(2) 0.08354(16) 0.50093(15) 0.0285(7) Uani 1 1 d . . .
C61 C 0.8190(2) 0.01939(18) 0.49990(17) 0.0368(8) Uani 1 1 d . . .
H61 H 0.8289 -0.0083 0.4658 0.044 Uiso 1 1 calc R . .
C62 C 0.7775(2) -0.00500(19) 0.54721(18) 0.0409(9) Uani 1 1 d . . .
H62 H 0.7598 -0.0492 0.5457 0.049 Uiso 1 1 calc R . .
C63 C 0.7620(2) 0.03442(18) 0.59610(16) 0.0322(8) Uani 1 1 d . . .
H63 H 0.7324 0.0175 0.6280 0.039 Uiso 1 1 calc R . .
C64 C 0.78877(18) 0.09929(16) 0.60026(14) 0.0250(7) Uani 1 1 d . . .
C65 C 0.8902(2) 0.11021(18) 0.44775(16) 0.0340(8) Uani 1 1 d . . .
H65 H 0.8786 0.1582 0.4446 0.041 Uiso 1 1 calc R . .
C66 C 0.8635(2) 0.0798(2) 0.38512(17) 0.0413(9) Uani 1 1 d . . .
H66A H 0.8846 0.0353 0.3828 0.062 Uiso 1 1 calc R . .
H66B H 0.8820 0.1066 0.3514 0.062 Uiso 1 1 calc R . .
H66C H 0.8068 0.0779 0.3809 0.062 Uiso 1 1 calc R . .
C67 C 0.9773(2) 0.1033(3) 0.4595(2) 0.0526(11) Uani 1 1 d . . .
H67A H 0.9949 0.1278 0.4972 0.079 Uiso 1 1 calc R . .
H67B H 1.0027 0.1208 0.4238 0.079 Uiso 1 1 calc R . .
H67C H 0.9907 0.0569 0.4652 0.079 Uiso 1 1 calc R . .
C68 C 0.7686(2) 0.14186(18) 0.65461(15) 0.0303(7) Uani 1 1 d . . .
H68 H 0.7946 0.1853 0.6503 0.036 Uiso 1 1 calc R . .
C69 C 0.7982(3) 0.1128(2) 0.71746(17) 0.0457(10) Uani 1 1 d . . .
H69A H 0.7721 0.0709 0.7238 0.069 Uiso 1 1 calc R . .
H69B H 0.7872 0.1433 0.7509 0.069 Uiso 1 1 calc R . .
H69C H 0.8543 0.1056 0.7180 0.069 Uiso 1 1 calc R . .
C70 C 0.6820(2) 0.1543(3) 0.6531(2) 0.0586(13) Uani 1 1 d . . .
H70A H 0.6642 0.1746 0.6132 0.088 Uiso 1 1 calc R . .
H70B H 0.6710 0.1838 0.6874 0.088 Uiso 1 1 calc R . .
H70C H 0.6548 0.1126 0.6577 0.088 Uiso 1 1 calc R . .
C089 C 0.9430(3) 0.5080(3) 0.7435(2) 0.0597(13) Uani 1 1 d . . .
H08A H 0.9262 0.5354 0.7069 0.072 Uiso 1 1 calc R . .
H08B H 0.9041 0.5120 0.7748 0.072 Uiso 1 1 calc R . .
C091 C 1.0496(3) 0.4723(2) 0.7997(2) 0.0559(12) Uani 1 1 d . . .
H09A H 1.0290 0.4667 0.8411 0.067 Uiso 1 1 calc R . .
H09B H 1.1067 0.4764 0.8055 0.067 Uiso 1 1 calc R . .
C092 C 0.9518(3) 0.4375(3) 0.7244(2) 0.0705(16) Uani 1 1 d . . .
H09C H 0.9545 0.4338 0.6787 0.085 Uiso 1 1 calc R . .
H09D H 0.9079 0.4107 0.7371 0.085 Uiso 1 1 calc R . .
C094 C 1.0277(3) 0.4160(2) 0.7589(3) 0.0662(14) Uani 1 1 d . . .
H09E H 1.0202 0.3759 0.7838 0.079 Uiso 1 1 calc R . .
H09F H 1.0677 0.4073 0.7294 0.079 Uiso 1 1 calc R . .

loop_
_atom_site_aniso_label
_atom_site_aniso_U_11
_atom_site_aniso_U_22
_atom_site_aniso_U_33
_atom_site_aniso_U_23
_atom_site_aniso_U_13
_atom_site_aniso_U_12
Sn1 0.01438(10) 0.01497(10) 0.01655(10) 0.00050(7) -0.00227(7) -0.00023(7)
Sn2 0.01380(10) 0.01699(10) 0.01590(9) 0.00055(7) -0.00003(7) -0.00047(7)
Fe1 0.0158(2) 0.0220(2) 0.0267(2) 0.00048(17) -0.00454(16) -0.00036(16)
Fe2 0.0170(2) 0.0219(2) 0.0193(2) 0.00048(16) -0.00213(16) -0.00111(16)
O1 0.0375(15) 0.0252(15) 0.0729(19) 0.0050(13) -0.0145(13) -0.0085(11)
O2 0.0320(15) 0.075(2) 0.0388(15) -0.0118(14) 0.0044(12) 0.0079(14)
O3 0.0410(16) 0.0282(16) 0.093(2) 0.0182(15) -0.0267(16) -0.0010(12)
O4 0.0569(19) 0.091(3) 0.0331(15) -0.0030(15) -0.0176(14) -0.0140(18)
O5 0.0424(15) 0.0327(15) 0.0535(16) 0.0112(12) -0.0092(12) -0.0136(12)
O6 0.0450(16) 0.0550(18) 0.0323(14) -0.0192(12) 0.0064(11) -0.0057(13)
O7 0.0502(17) 0.0334(15) 0.0497(16) 0.0190(13) -0.0180(13) -0.0092(12)
O8 0.0262(14) 0.089(2) 0.0527(17) 0.0184(16) 0.0069(12) 0.0200(15)
O9 0.0601(19) 0.0514(18) 0.0410(15) -0.0030(13) -0.0020(14) -0.0059(15)
N1 0.0207(13) 0.0321(15) 0.0166(12) 0.0004(10) 0.0015(9) 0.0002(11)
N2 0.0202(12) 0.0154(12) 0.0182(11) 0.0023(9) -0.0026(9) -0.0003(9)
N3 0.0188(12) 0.0145(12) 0.0197(11) -0.0013(9) -0.0028(9) 0.0016(9)
N4 0.0187(12) 0.0292(15) 0.0213(12) -0.0046(10) 0.0044(10) 0.0006(11)
N5 0.0179(12) 0.0182(13) 0.0182(11) 0.0009(9) 0.0019(9) 0.0000(9)
N6 0.0140(11) 0.0168(12) 0.0186(11) 0.0015(9) 0.0024(9) -0.0010(9)
C1 0.0176(15) 0.032(2) 0.0366(18) -0.0012(14) -0.0056(13) -0.0030(13)
C2 0.0238(17) 0.039(2) 0.0330(18) -0.0042(15) -0.0065(14) 0.0009(14)
C3 0.0183(16) 0.033(2) 0.050(2) 0.0045(16) -0.0109(14) 0.0026(14)
C4 0.0313(19) 0.042(2) 0.0362(19) 0.0014(16) -0.0056(15) -0.0042(16)
C5 0.0372(19) 0.0344(19) 0.0179(14) -0.0002(13) -0.0004(13) -0.0031(15)
C6 0.0250(16) 0.037(2) 0.0269(16) 0.0001(14) 0.0054(13) -0.0004(14)
C7 0.0197(14) 0.0153(14) 0.0210(14) -0.0029(11) -0.0053(11) 0.0006(11)
C8 0.0238(15) 0.0194(15) 0.0200(14) -0.0030(11) -0.0023(12) 0.0001(12)
C9 0.0313(18) 0.0247(17) 0.0275(16) -0.0028(13) 0.0062(13) 0.0058(13)
C10 0.0360(19) 0.0182(16) 0.0345(18) 0.0008(13) 0.0017(14) 0.0085(13)
C11 0.0298(17) 0.0194(16) 0.0265(16) 0.0040(12) -0.0008(13) 0.0005(13)
C12 0.0212(15) 0.0183(15) 0.0222(14) -0.0009(11) -0.0027(11) -0.0017(12)
C13 0.0319(17) 0.0220(16) 0.0216(15) -0.0010(12) 0.0029(13) -0.0003(13)
C14 0.042(2) 0.0275(19) 0.0347(18) 0.0010(14) 0.0137(15) 0.0012(15)
C15 0.043(2) 0.048(2) 0.0242(17) 0.0055(15) -0.0017(15) 0.0029(17)
C16 0.0283(17) 0.0190(16) 0.0302(16) 0.0042(12) 0.0051(13) 0.0024(12)
C17 0.043(2) 0.035(2) 0.0258(17) 0.0015(14) 0.0080(15) 0.0048(16)
C18 0.0291(18) 0.029(2) 0.056(2) 0.0058(16) 0.0082(16) -0.0008(15)
C19 0.0243(16) 0.0236(17) 0.0345(17) -0.0026(13) -0.0097(13) -0.0033(13)
C20 0.0187(14) 0.0210(15) 0.0177(13) -0.0001(11) -0.0005(11) -0.0023(11)
C21 0.0189(14) 0.0232(16) 0.0196(14) -0.0004(11) -0.0031(11) 0.0009(12)
C22 0.0191(14) 0.0222(15) 0.0158(13) 0.0017(11) -0.0005(11) 0.0025(11)
C23 0.0220(15) 0.0234(17) 0.0325(17) 0.0068(13) -0.0050(13) 0.0018(12)
C24 0.0215(15) 0.0154(14) 0.0200(14) 0.0035(11) -0.0048(11) -0.0007(11)
C25 0.0275(16) 0.0176(15) 0.0250(15) 0.0014(12) -0.0035(12) 0.0027(12)
C26 0.0313(17) 0.0176(16) 0.0304(16) -0.0022(12) -0.0035(13) 0.0024(13)
C27 0.0299(17) 0.0187(16) 0.0384(18) 0.0054(13) -0.0035(14) -0.0066(13)
C28 0.0288(17) 0.0225(17) 0.0303(16) 0.0059(13) 0.0037(13) -0.0022(13)
C29 0.0228(15) 0.0197(16) 0.0245(15) 0.0046(12) 0.0008(12) 0.0011(12)
C30 0.0387(19) 0.0216(17) 0.0284(16) -0.0024(13) 0.0060(14) 0.0025(14)
C31 0.070(3) 0.030(2) 0.0276(18) -0.0032(15) 0.0001(18) 0.0011(18)
C32 0.048(2) 0.034(2) 0.049(2) -0.0019(17) 0.0170(18) 0.0083(17)
C33 0.0378(19) 0.0192(16) 0.0264(16) 0.0010(12) 0.0111(14) -0.0040(13)
C34 0.047(2) 0.042(2) 0.036(2) -0.0112(16) -0.0056(17) -0.0013(18)
C35 0.040(2) 0.041(2) 0.038(2) -0.0004(16) 0.0101(16) 0.0102(17)
C36 0.0246(16) 0.0293(19) 0.0305(17) -0.0010(14) -0.0065(13) -0.0027(14)
C37 0.0251(16) 0.0316(18) 0.0305(17) -0.0018(14) -0.0021(13) -0.0047(14)
C38 0.0270(17) 0.0316(19) 0.0245(15) 0.0021(14) -0.0085(13) -0.0007(14)
C39 0.0259(18) 0.043(2) 0.0257(16) 0.0085(14) 0.0017(13) 0.0045(15)
C40 0.0223(17) 0.050(2) 0.041(2) -0.0111(17) 0.0107(14) 0.0045(15)
C41 0.0310(18) 0.042(2) 0.0212(15) -0.0082(14) 0.0020(13) -0.0036(15)
C42 0.0167(14) 0.0187(15) 0.0201(14) 0.0027(11) -0.0011(11) -0.0030(11)
C43 0.0199(15) 0.0196(15) 0.0247(15) 0.0003(12) -0.0021(12) -0.0029(12)
C44 0.0285(17) 0.0202(16) 0.0322(17) 0.0045(13) -0.0012(13) -0.0003(13)
C45 0.0320(18) 0.0269(18) 0.0281(16) 0.0102(13) -0.0015(13) -0.0046(14)
C46 0.0334(18) 0.0307(19) 0.0231(15) 0.0036(13) 0.0060(13) -0.0034(14)
C47 0.0269(16) 0.0226(16) 0.0228(15) 0.0028(12) 0.0054(12) -0.0029(12)
C48 0.0335(18) 0.0195(16) 0.0309(17) 0.0005(13) 0.0069(14) 0.0036(13)
C49 0.037(2) 0.040(2) 0.052(2) -0.0069(18) 0.0112(17) 0.0084(17)
C50 0.053(2) 0.033(2) 0.0349(19) -0.0100(15) 0.0065(17) -0.0017(17)
C51 0.046(2) 0.0297(19) 0.0298(17) 0.0029(14) 0.0198(15) 0.0072(16)
C52 0.041(2) 0.037(2) 0.070(3) -0.020(2) 0.017(2) -0.0030(17)
C53 0.036(2) 0.062(3) 0.056(3) -0.013(2) -0.0006(19) 0.018(2)
C54 0.0213(16) 0.0270(17) 0.0339(17) 0.0049(13) -0.0027(13) -0.0076(13)
C55 0.0168(14) 0.0222(16) 0.0218(14) -0.0012(12) 0.0027(11) -0.0026(11)
C56 0.0174(14) 0.0253(16) 0.0242(15) 0.0021(12) -0.0029(11) -0.0010(12)
C57 0.0191(14) 0.0235(16) 0.0193(14) 0.0028(12) 0.0000(11) 0.0011(12)
C58 0.0271(17) 0.0283(18) 0.0381(18) 0.0121(14) -0.0069(14) -0.0008(14)
C59 0.0181(14) 0.0213(15) 0.0230(14) 0.0071(12) -0.0023(11) -0.0001(12)
C60 0.0344(18) 0.0224(17) 0.0282(16) 0.0002(13) -0.0004(14) -0.0032(14)
C61 0.052(2) 0.0253(19) 0.0332(18) -0.0032(14) 0.0022(16) -0.0087(16)
C62 0.055(2) 0.0259(19) 0.040(2) 0.0077(16) -0.0078(17) -0.0164(17)
C63 0.0314(18) 0.0322(19) 0.0326(18) 0.0127(14) -0.0014(14) -0.0101(14)
C64 0.0217(15) 0.0255(17) 0.0269(16) 0.0084(13) -0.0044(12) -0.0017(12)
C65 0.042(2) 0.0251(18) 0.0364(19) -0.0061(14) 0.0130(15) -0.0033(15)
C66 0.049(2) 0.044(2) 0.0317(19) -0.0033(16) 0.0088(17) -0.0017(18)
C67 0.042(2) 0.069(3) 0.047(2) -0.009(2) 0.0092(19) -0.011(2)
C68 0.0323(18) 0.0305(19) 0.0291(17) 0.0098(14) 0.0090(14) 0.0018(14)
C69 0.062(3) 0.047(2) 0.0289(19) 0.0014(16) 0.0052(18) 0.003(2)
C70 0.034(2) 0.089(4) 0.055(3) -0.001(2) 0.0140(19) 0.012(2)
C089 0.046(3) 0.080(4) 0.053(3) 0.016(2) 0.004(2) 0.000(2)
C091 0.047(3) 0.064(3) 0.055(3) 0.017(2) -0.003(2) -0.015(2)
C092 0.077(4) 0.090(4) 0.045(3) -0.006(3) 0.002(2) -0.042(3)
C094 0.076(4) 0.045(3) 0.081(4) 0.016(2) 0.026(3) -0.003(2)

loop_
_atom_type_symbol
_atom_type_description
_atom_type_scat_dispersion_real
_atom_type_scat_dispersion_imag
_atom_type_scat_source
C C 0.0033 0.0016 'International Tables Vol C Tables 4.2.6.8 and 6.1.1.4'
H H 0.0000 0.0000 'International Tables Vol C Tables 4.2.6.8 and 6.1.1.4'
N N 0.0061 0.0033 'International Tables Vol C Tables 4.2.6.8 and 6.1.1.4'
O O 0.0106 0.0060 'International Tables Vol C Tables 4.2.6.8 and 6.1.1.4'
Fe Fe 0.3463 0.8444 'International Tables Vol C Tables 4.2.6.8 and 6.1.1.4'
Sn Sn -0.6537 1.4246 'International Tables Vol C Tables 4.2.6.8 and 6.1.1.4'

loop_
_geom_angle_atom_site_label_1
_geom_angle_atom_site_label_2
_geom_angle_atom_site_label_3
_geom_angle
_geom_angle_site_symmetry_1
_geom_angle_site_symmetry_3
_geom_angle_publ_flag
N1 Sn1 N2 100.70(10) . . ?
N1 Sn1 N3 99.04(10) . . ?
N2 Sn1 N3 86.36(9) . . ?
N1 Sn1 Fe1 115.74(7) . . ?
N2 Sn1 Fe1 125.80(7) . . ?
N3 Sn1 Fe1 122.78(7) . . ?
N4 Sn2 N6 99.56(10) . . ?
N4 Sn2 N5 98.54(10) . . ?
N6 Sn2 N5 87.12(9) . . ?
N4 Sn2 Fe2 118.80(7) . . ?
N6 Sn2 Fe2 123.50(6) . . ?
N5 Sn2 Fe2 122.40(7) . . ?
C4 Fe1 C3 89.18(17) . . ?
C4 Fe1 C1 88.24(17) . . ?
C3 Fe1 C1 173.89(17) . . ?
C4 Fe1 C2 119.41(16) . . ?
C3 Fe1 C2 93.71(18) . . ?
C1 Fe1 C2 92.37(17) . . ?
C4 Fe1 Sn1 119.00(13) . . ?
C3 Fe1 Sn1 86.68(10) . . ?
C1 Fe1 Sn1 89.73(10) . . ?
C2 Fe1 Sn1 121.58(11) . . ?
C37 Fe2 C39 117.00(15) . . ?
C37 Fe2 C38 90.97(16) . . ?
C39 Fe2 C38 89.13(16) . . ?
C37 Fe2 C36 93.95(16) . . ?
C39 Fe2 C36 89.76(16) . . ?
C38 Fe2 C36 174.92(15) . . ?
C37 Fe2 Sn2 121.17(11) . . ?
C39 Fe2 Sn2 121.81(11) . . ?
C38 Fe2 Sn2 88.38(10) . . ?
C36 Fe2 Sn2 87.99(10) . . ?
C091 O9 C089 105.2(3) . . ?
C6 N1 C5 111.9(3) . . ?
C6 N1 Sn1 125.5(2) . . ?
C5 N1 Sn1 122.4(2) . . ?
C22 N2 C24 119.4(2) . . ?
C22 N2 Sn1 124.2(2) . . ?
C24 N2 Sn1 116.37(17) . . ?
C20 N3 C7 120.7(2) . . ?
C20 N3 Sn1 123.7(2) . . ?
C7 N3 Sn1 115.42(17) . . ?
C41 N4 C40 111.5(3) . . ?
C41 N4 Sn2 126.2(2) . . ?
C40 N4 Sn2 122.2(2) . . ?
C57 N5 C59 118.9(2) . . ?
C57 N5 Sn2 123.2(2) . . ?
C59 N5 Sn2 117.67(17) . . ?
C55 N6 C42 119.0(2) . . ?
C55 N6 Sn2 122.61(19) . . ?
C42 N6 Sn2 118.36(17) . . ?
O1 C1 Fe1 174.7(3) . . ?
O2 C2 Fe1 175.9(3) . . ?
O3 C3 Fe1 174.8(3) . . ?
O4 C4 Fe1 178.1(4) . . ?
C8 C7 C12 121.7(3) . . ?
C8 C7 N3 117.9(3) . . ?
C12 C7 N3 120.3(3) . . ?
C9 C8 C7 117.8(3) . . ?
C9 C8 C13 120.4(3) . . ?
C7 C8 C13 121.8(3) . . ?
C10 C9 C8 121.3(3) . . ?
C11 C10 C9 119.7(3) . . ?
C10 C11 C12 122.0(3) . . ?
C11 C12 C7 117.5(3) . . ?
C11 C12 C16 118.9(3) . . ?
C7 C12 C16 123.6(3) . . ?
C8 C13 C14 113.5(3) . . ?
C8 C13 C15 111.9(3) . . ?
C14 C13 C15 108.8(3) . . ?
C12 C16 C17 110.6(3) . . ?
C12 C16 C18 111.5(3) . . ?
C17 C16 C18 109.9(3) . . ?
N3 C20 C21 124.5(3) . . ?
N3 C20 C19 119.8(3) . . ?
C21 C20 C19 115.7(3) . . ?
C22 C21 C20 128.6(3) . . ?
N2 C22 C21 124.3(3) . . ?
N2 C22 C23 119.0(3) . . ?
C21 C22 C23 116.7(2) . . ?
C29 C24 C25 121.6(3) . . ?
C29 C24 N2 118.4(3) . . ?
C25 C24 N2 120.0(3) . . ?
C26 C25 C24 117.9(3) . . ?
C26 C25 C30 119.6(3) . . ?
C24 C25 C30 122.5(3) . . ?
C27 C26 C25 121.4(3) . . ?
C28 C27 C26 119.5(3) . . ?
C27 C28 C29 121.4(3) . . ?
C28 C29 C24 118.1(3) . . ?
C28 C29 C33 119.4(3) . . ?
C24 C29 C33 122.4(3) . . ?
C25 C30 C31 110.7(3) . . ?
C25 C30 C32 112.1(3) . . ?
C31 C30 C32 110.0(3) . . ?
C35 C33 C29 112.0(3) . . ?
C35 C33 C34 109.4(3) . . ?
C29 C33 C34 111.6(3) . . ?
O5 C36 Fe2 175.1(3) . . ?
O6 C37 Fe2 174.8(3) . . ?
O7 C38 Fe2 174.3(3) . . ?
O8 C39 Fe2 176.7(3) . . ?
C47 C42 C43 121.2(3) . . ?
C47 C42 N6 118.4(3) . . ?
C43 C42 N6 120.4(3) . . ?
C44 C43 C42 118.4(3) . . ?
C44 C43 C48 118.8(3) . . ?
C42 C43 C48 122.7(3) . . ?
C45 C44 C43 121.0(3) . . ?
C44 C45 C46 120.2(3) . . ?
C45 C46 C47 121.1(3) . . ?
C46 C47 C42 118.1(3) . . ?
C46 C47 C51 118.9(3) . . ?
C42 C47 C51 123.0(3) . . ?
C43 C48 C50 111.4(3) . . ?
C43 C48 C49 111.6(3) . . ?
C50 C48 C49 109.8(3) . . ?
C52 C51 C47 111.1(3) . . ?
C52 C51 C53 109.1(3) . . ?
C47 C51 C53 112.1(3) . . ?
N6 C55 C56 124.7(3) . . ?
N6 C55 C54 118.7(3) . . ?
C56 C55 C54 116.6(3) . . ?
C55 C56 C57 129.4(3) . . ?
N5 C57 C56 124.2(3) . . ?
N5 C57 C58 120.0(3) . . ?
C56 C57 C58 115.7(3) . . ?
C64 C59 C60 121.5(3) . . ?
C64 C59 N5 120.3(3) . . ?
C60 C59 N5 118.2(3) . . ?
C61 C60 C59 117.6(3) . . ?
C61 C60 C65 120.9(3) . . ?
C59 C60 C65 121.5(3) . . ?
C62 C61 C60 121.6(3) . . ?
C63 C62 C61 119.9(3) . . ?
C62 C63 C64 121.4(3) . . ?
C59 C64 C63 118.0(3) . . ?
C59 C64 C68 122.4(3) . . ?
C63 C64 C68 119.6(3) . . ?
C67 C65 C60 112.7(3) . . ?
C67 C65 C66 110.0(3) . . ?
C60 C65 C66 112.7(3) . . ?
C64 C68 C70 111.3(3) . . ?
C64 C68 C69 112.2(3) . . ?
C70 C68 C69 110.4(3) . . ?
O9 C089 C092 106.2(4) . . ?
O9 C091 C094 106.2(4) . . ?
C089 C092 C094 104.1(4) . . ?
C091 C094 C092 103.8(4) . . ?

loop_
_geom_bond_atom_site_label_1
_geom_bond_atom_site_label_2
_geom_bond_distance
_geom_bond_site_symmetry_2
_geom_bond_publ_flag
Sn1 N1 2.014(3) . ?
Sn1 N2 2.151(2) . ?
Sn1 N3 2.163(2) . ?
Sn1 Fe1 2.4832(7) . ?
Sn2 N4 2.021(2) . ?
Sn2 N6 2.152(2) . ?
Sn2 N5 2.158(2) . ?
Sn2 Fe2 2.4928(9) . ?
Fe1 C4 1.777(4) . ?
Fe1 C3 1.792(4) . ?
Fe1 C1 1.794(4) . ?
Fe1 C2 1.799(4) . ?
Fe2 C37 1.781(3) . ?
Fe2 C39 1.781(3) . ?
Fe2 C38 1.793(4) . ?
Fe2 C36 1.795(4) . ?
O1 C1 1.142(4) . ?
O2 C2 1.121(5) . ?
O3 C3 1.147(4) . ?
O4 C4 1.147(4) . ?
O5 C36 1.149(4) . ?
O6 C37 1.151(4) . ?
O7 C38 1.140(4) . ?
O8 C39 1.146(4) . ?
O9 C091 1.411(5) . ?
O9 C089 1.420(6) . ?
N1 C6 1.445(4) . ?
N1 C5 1.455(4) . ?
N2 C22 1.339(4) . ?
N2 C24 1.452(4) . ?
N3 C20 1.333(4) . ?
N3 C7 1.455(4) . ?
N4 C41 1.449(4) . ?
N4 C40 1.451(4) . ?
N5 C57 1.335(4) . ?
N5 C59 1.448(4) . ?
N6 C55 1.342(4) . ?
N6 C42 1.442(4) . ?
C7 C8 1.407(4) . ?
C7 C12 1.409(4) . ?
C8 C9 1.395(4) . ?
C8 C13 1.524(4) . ?
C9 C10 1.387(5) . ?
C10 C11 1.373(5) . ?
C11 C12 1.395(4) . ?
C12 C16 1.514(4) . ?
C13 C14 1.526(5) . ?
C13 C15 1.533(4) . ?
C16 C17 1.530(5) . ?
C16 C18 1.542(5) . ?
C19 C20 1.513(4) . ?
C20 C21 1.402(4) . ?
C21 C22 1.399(4) . ?
C22 C23 1.512(4) . ?
C24 C29 1.398(4) . ?
C24 C25 1.404(4) . ?
C25 C26 1.391(5) . ?
C25 C30 1.518(5) . ?
C26 C27 1.383(5) . ?
C27 C28 1.383(5) . ?
C28 C29 1.389(4) . ?
C29 C33 1.523(4) . ?
C30 C31 1.531(5) . ?
C30 C32 1.534(5) . ?
C33 C35 1.518(5) . ?
C33 C34 1.536(5) . ?
C42 C47 1.402(4) . ?
C42 C43 1.403(4) . ?
C43 C44 1.396(4) . ?
C43 C48 1.516(4) . ?
C44 C45 1.376(5) . ?
C45 C46 1.379(5) . ?
C46 C47 1.400(4) . ?
C47 C51 1.523(5) . ?
C48 C50 1.535(5) . ?
C48 C49 1.538(5) . ?
C51 C52 1.521(6) . ?
C51 C53 1.538(6) . ?
C54 C55 1.509(4) . ?
C55 C56 1.387(4) . ?
C56 C57 1.407(4) . ?
C57 C58 1.513(4) . ?
C59 C64 1.395(4) . ?
C59 C60 1.410(5) . ?
C60 C61 1.391(5) . ?
C60 C65 1.517(5) . ?
C61 C62 1.381(6) . ?
C62 C63 1.365(6) . ?
C63 C64 1.401(5) . ?
C64 C68 1.517(5) . ?
C65 C67 1.516(6) . ?
C65 C66 1.522(5) . ?
C68 C70 1.517(5) . ?
C68 C69 1.528(5) . ?
C089 C092 1.505(8) . ?
C091 C094 1.476(7) . ?
C092 C094 1.523(8) . ?
